data_1565200
loop_
_publ_author_name
'Moreno-G\'omez, Laura'
'S\'anchez-F\'erez, Francisco'
'Calvet, Teresa'
'Font-Bardia, Merc\`e'
'Pons, Josefina'

_publ_section_title
;
 Zn(II) and Cd(II) monomer, dimer and polymer compounds coordinated by
 benzoic acid and 4-acetylpyridine: Synthesis and crystal structures
;
_journal_name_full 'Inorganica Chimica Acta'
_journal_page_first 119561
_journal_paper_doi 10.1016/j.ica.2020.119561
_journal_volume 506
_journal_year 2020
_chemical_formula_moiety 'C14 H16 Cd O7'
_chemical_formula_sum 'C14 H16 Cd O7'
_chemical_formula_weight 408.67
_space_group_crystal_system orthorhombic
_space_group_IT_number 61
_space_group_name_Hall '-P 2ac 2ab'
_space_group_name_H-M_alt 'P b c a'
_atom_sites_solution_hydrogens mixed
_audit_creation_method SHELXL-2018/3
_cell_angle_alpha 90
_cell_angle_beta 90
_cell_angle_gamma 90
_cell_formula_units_Z 8
_cell_length_a 9.6838(6)
_cell_length_b 10.2466(6)
_cell_length_c 30.956(2)
_cell_measurement_reflns_used 9957
_cell_measurement_temperature 100(2)
_cell_measurement_theta_max 37.82
_cell_measurement_theta_min 2.48
_cell_volume 3071.6(3)
_computing_cell_refinement 'Bruker SAINT'
_computing_data_collection 'Bruker APEX3'
_computing_data_reduction 'Bruker SAINT'
_computing_molecular_graphics 'Bruker SHELXTL'
_computing_publication_material 'Bruker SHELXTL'
_computing_structure_refinement 'SHELXL-2018/3 (Sheldrick, 2018)'
_computing_structure_solution 'SHELXT 2014/5 (Sheldrick, 2014)'
_diffrn_ambient_temperature 100(2)
_diffrn_measured_fraction_theta_full 0.999
_diffrn_measured_fraction_theta_max 0.997
_diffrn_measurement_device_type 'D8 Venture'
_diffrn_measurement_method '\f and \w scans'
_diffrn_radiation_type MoK\a
_diffrn_radiation_wavelength 0.71073
_diffrn_reflns_av_R_equivalents 0.0688
_diffrn_reflns_av_unetI/netI 0.0610
_diffrn_reflns_Laue_measured_fraction_full 0.999
_diffrn_reflns_Laue_measured_fraction_max 0.997
_diffrn_reflns_limit_h_max 16
_diffrn_reflns_limit_h_min -14
_diffrn_reflns_limit_k_max 17
_diffrn_reflns_limit_k_min -17
_diffrn_reflns_limit_l_max 53
_diffrn_reflns_limit_l_min -54
_diffrn_reflns_number 42047
_diffrn_reflns_point_group_measured_fraction_full 0.999
_diffrn_reflns_point_group_measured_fraction_max 0.997
_diffrn_reflns_theta_full 25.242
_diffrn_reflns_theta_max 38.596
_diffrn_reflns_theta_min 2.481
_diffrn_source microfocus
_exptl_absorpt_coefficient_mu 1.453
_exptl_absorpt_correction_T_max 0.7476
_exptl_absorpt_correction_T_min 0.5894
_exptl_absorpt_correction_type multi-scan
_exptl_absorpt_process_details sadabs
_exptl_crystal_colour colourless
_exptl_crystal_density_diffrn 1.767
_exptl_crystal_description prism
_exptl_crystal_F_000 1632
_exptl_crystal_size_max 0.161
_exptl_crystal_size_mid 0.145
_exptl_crystal_size_min 0.106
_refine_diff_density_max 2.525
_refine_diff_density_min -1.783
_refine_diff_density_rms 0.207
_refine_ls_extinction_coef 0.00115(11)
_refine_ls_extinction_expression Fc^*^=kFc[1+0.001xFc^2^\l^3^/sin(2\q)]^-1/4^
_refine_ls_extinction_method 'SHELXL-2018/3 (Sheldrick 2018)'
_refine_ls_goodness_of_fit_ref 1.084
_refine_ls_hydrogen_treatment mixed
_refine_ls_matrix_type full
_refine_ls_number_parameters 219
_refine_ls_number_reflns 8656
_refine_ls_number_restraints 6
_refine_ls_restrained_S_all 1.083
_refine_ls_R_factor_all 0.0954
_refine_ls_R_factor_gt 0.0482
_refine_ls_shift/su_max 0.000
_refine_ls_shift/su_mean 0.000
_refine_ls_structure_factor_coef Fsqd
_refine_ls_weighting_details 'w=1/[\s^2^(Fo^2^)+(0.0180P)^2^+9.5365P] where P=(Fo^2^+2Fc^2^)/3'
_refine_ls_weighting_scheme calc
_refine_ls_wR_factor_gt 0.0826
_refine_ls_wR_factor_ref 0.1063
_reflns_Friedel_coverage 0.000
_reflns_Friedel_fraction_full .
_reflns_Friedel_fraction_max .
_reflns_number_gt 5632
_reflns_number_total 8656
_reflns_threshold_expression 'I > 2\s(I)'
_cod_data_source_file compound2.cif
_cod_data_source_block C20XB108_0m_i
_cod_database_code 1565200
_shelx_shelxl_version_number 2018/3
_shelx_space_group_comment
;
The symmetry employed for this shelxl refinement is uniquely defined
by the following loop, which should always be used as a source of
symmetry information in preference to the above space-group names.
They are only intended as comments.
;

loop_
_space_group_symop_operation_xyz
'x, y, z'
'-x+1/2, -y, z+1/2'
'x+1/2, -y+1/2, -z'
'-x, y+1/2, -z+1/2'
'-x, -y, -z'
'x-1/2, y, -z-1/2'
'-x-1/2, y-1/2, z'
'x, -y-1/2, z-1/2'

loop_
_atom_site_label
_atom_site_type_symbol
_atom_site_fract_x
_atom_site_fract_y
_atom_site_fract_z
_atom_site_U_iso_or_equiv
_atom_site_adp_type
_atom_site_occupancy
_atom_site_site_symmetry_order
_atom_site_calc_flag
_atom_site_refinement_flags_posn
_atom_site_refinement_flags_adp
_atom_site_refinement_flags_occupancy
_atom_site_disorder_assembly
_atom_site_disorder_group
Cd2 Cd 0.06430(2) 0.07394(2) 0.28954(2) 0.01355(5) Uani 1 1 d . . . . .
O1 O 0.0025(2) -0.0045(2) 0.22001(6) 0.0159(4) Uani 1 1 d . . . . .
O2 O 0.1369(2) 0.16899(19) 0.21992(6) 0.0162(4) Uani 1 1 d . . . . .
O3 O 0.0782(2) 0.0911(2) 0.36619(6) 0.0212(4) Uani 1 1 d . . . . .
O4 O 0.2307(2) 0.1966(2) 0.32599(6) 0.0188(4) Uani 1 1 d . . . . .
O5 O 0.2283(2) -0.0837(2) 0.28218(7) 0.0182(4) Uani 1 1 d . . . . .
H5OA H 0.233(4) -0.145(4) 0.2998(12) 0.027 Uiso 1 1 d . U . . .
H5OB H 0.302(5) -0.057(4) 0.2839(12) 0.027 Uiso 1 1 d . U . . .
O6 O -0.1026(2) -0.0761(2) 0.31052(7) 0.0217(4) Uani 1 1 d D . . . .
H6OA H -0.113(4) -0.1484(17) 0.3012(9) 0.026 Uiso 1 1 d D U . . .
H6OB H -0.124(4) -0.075(3) 0.3354(4) 0.026 Uiso 1 1 d D U . . .
O7 O -0.0906(2) 0.2385(2) 0.28924(7) 0.0192(4) Uani 1 1 d D . . . .
H7OA H -0.1696(16) 0.229(3) 0.2824(12) 0.029 Uiso 1 1 d D U . . .
H7OB H -0.067(3) 0.3115(17) 0.2839(12) 0.031(11) Uiso 1 1 d D . . . .
C1 C 0.0760(3) 0.0774(3) 0.19985(8) 0.0145(4) Uani 1 1 d . . . . .
C2 C 0.0942(3) 0.0647(3) 0.15201(8) 0.0167(5) Uani 1 1 d . . . . .
C3 C 0.2010(3) 0.1301(3) 0.13108(9) 0.0207(5) Uani 1 1 d . . . . .
H3 H 0.260041 0.183806 0.146727 0.025 Uiso 1 1 calc R U . . .
C4 C 0.2194(4) 0.1152(3) 0.08688(9) 0.0255(6) Uani 1 1 d . . . . .
H4 H 0.291888 0.157797 0.073120 0.031 Uiso 1 1 calc R U . . .
C5 C 0.1305(4) 0.0373(4) 0.06313(10) 0.0296(7) Uani 1 1 d . . . . .
H5 H 0.142562 0.028528 0.033463 0.036 Uiso 1 1 calc R U . . .
C6 C 0.0235(4) -0.0277(3) 0.08369(10) 0.0285(7) Uani 1 1 d . . . . .
H6 H -0.036763 -0.079513 0.067787 0.034 Uiso 1 1 calc R U . . .
C7 C 0.0062(4) -0.0153(3) 0.12824(9) 0.0225(6) Uani 1 1 d . . . . .
H7 H -0.064323 -0.060595 0.142100 0.027 Uiso 1 1 calc R U . . .
C8 C 0.1812(3) 0.1640(3) 0.36291(8) 0.0167(5) Uani 1 1 d . . . . .
C9 C 0.2515(3) 0.2135(3) 0.40284(8) 0.0176(5) Uani 1 1 d . . . . .
C10 C 0.3648(3) 0.2961(3) 0.40014(9) 0.0205(5) Uani 1 1 d . . . . .
H10 H 0.396903 0.322531 0.373216 0.025 Uiso 1 1 calc R U . . .
C11 C 0.4306(4) 0.3399(3) 0.43740(10) 0.0254(6) Uani 1 1 d . . . . .
H11 H 0.506752 0.394861 0.435421 0.031 Uiso 1 1 calc R U . . .
C12 C 0.3817(4) 0.3006(4) 0.47762(10) 0.0284(7) Uani 1 1 d . . . . .
H12 H 0.425567 0.329239 0.502620 0.034 Uiso 1 1 calc R U . . .
C13 C 0.2675(4) 0.2189(4) 0.48058(9) 0.0282(7) Uani 1 1 d . . . . .
H13 H 0.234560 0.193561 0.507516 0.034 Uiso 1 1 calc R U . . .
C14 C 0.2029(3) 0.1751(3) 0.44334(9) 0.0215(6) Uani 1 1 d . . . . .
H14 H 0.126851 0.120026 0.445348 0.026 Uiso 1 1 calc R U . . .

loop_
_atom_site_aniso_label
_atom_site_aniso_U_11
_atom_site_aniso_U_22
_atom_site_aniso_U_33
_atom_site_aniso_U_23
_atom_site_aniso_U_13
_atom_site_aniso_U_12
Cd2 0.01488(8) 0.01233(8) 0.01344(7) 0.00004(6) -0.00084(6) 0.00022(7)
O1 0.0157(9) 0.0162(9) 0.0158(8) 0.0016(7) -0.0014(7) -0.0015(7)
O2 0.0178(10) 0.0155(9) 0.0152(8) -0.0012(6) -0.0010(7) -0.0023(7)
O3 0.0239(11) 0.0237(11) 0.0161(8) 0.0005(7) -0.0010(8) -0.0049(8)
O4 0.0253(11) 0.0175(10) 0.0137(7) 0.0010(7) -0.0007(7) -0.0019(8)
O5 0.0146(9) 0.0185(10) 0.0216(9) 0.0014(8) -0.0007(7) 0.0020(8)
O6 0.0265(11) 0.0191(9) 0.0195(9) -0.0027(8) 0.0040(8) -0.0061(9)
O7 0.0158(10) 0.0128(8) 0.0291(10) 0.0032(8) -0.0012(8) 0.0006(7)
C1 0.0146(11) 0.0141(10) 0.0147(9) -0.0002(9) -0.0005(8) 0.0009(10)
C2 0.0191(12) 0.0166(12) 0.0144(10) 0.0012(9) 0.0000(8) 0.0010(10)
C3 0.0210(14) 0.0253(14) 0.0159(10) 0.0021(10) 0.0000(10) -0.0011(11)
C4 0.0285(17) 0.0315(16) 0.0166(11) 0.0023(11) 0.0045(11) 0.0000(13)
C5 0.044(2) 0.0308(17) 0.0142(11) -0.0015(11) 0.0013(12) 0.0028(15)
C6 0.041(2) 0.0253(15) 0.0191(12) -0.0054(11) -0.0034(12) -0.0033(14)
C7 0.0285(16) 0.0227(14) 0.0162(11) -0.0012(10) 0.0007(11) -0.0025(12)
C8 0.0221(14) 0.0138(11) 0.0141(10) 0.0007(8) -0.0009(9) 0.0021(10)
C9 0.0208(13) 0.0176(12) 0.0145(10) -0.0017(9) -0.0012(9) 0.0029(10)
C10 0.0242(15) 0.0190(13) 0.0183(11) -0.0008(10) -0.0021(10) 0.0000(11)
C11 0.0241(15) 0.0301(16) 0.0222(12) -0.0070(11) -0.0043(12) -0.0034(13)
C12 0.0323(19) 0.0350(18) 0.0179(12) -0.0067(12) -0.0053(12) -0.0005(14)
C13 0.0345(19) 0.0374(18) 0.0127(10) -0.0035(12) -0.0009(11) 0.0011(15)
C14 0.0233(15) 0.0250(14) 0.0162(11) -0.0006(10) 0.0012(10) -0.0014(11)

loop_
_atom_type_symbol
_atom_type_description
_atom_type_scat_dispersion_real
_atom_type_scat_dispersion_imag
_atom_type_scat_source
C C 0.0033 0.0016 'International Tables Vol C Tables 4.2.6.8 and 6.1.1.4'
H H 0.0000 0.0000 'International Tables Vol C Tables 4.2.6.8 and 6.1.1.4'
Cd Cd -0.8075 1.2024 'International Tables Vol C Tables 4.2.6.8 and 6.1.1.4'
O O 0.0106 0.0060 'International Tables Vol C Tables 4.2.6.8 and 6.1.1.4'

loop_
_geom_angle_atom_site_label_1
_geom_angle_atom_site_label_2
_geom_angle_atom_site_label_3
_geom_angle
_geom_angle_site_symmetry_1
_geom_angle_site_symmetry_3
O7 Cd2 O5 173.38(8) . .
O7 Cd2 O6 91.90(8) . .
O5 Cd2 O6 92.52(8) . .
O7 Cd2 O4 93.34(8) . .
O5 Cd2 O4 87.06(8) . .
O6 Cd2 O4 134.52(7) . .
O7 Cd2 O1 94.69(8) . .
O5 Cd2 O1 81.08(7) . .
O6 Cd2 O1 81.61(7) . .
O4 Cd2 O1 142.61(7) . .
O7 Cd2 O3 89.22(8) . .
O5 Cd2 O3 96.46(8) . .
O6 Cd2 O3 79.03(7) . .
O4 Cd2 O3 55.94(7) . .
O1 Cd2 O3 160.36(7) . .
O7 Cd2 O2 83.73(8) . .
O5 Cd2 O2 89.65(7) . .
O6 Cd2 O2 134.73(7) . .
O4 Cd2 O2 90.75(7) . .
O1 Cd2 O2 54.10(7) . .
O3 Cd2 O2 145.53(7) . .
O7 Cd2 C8 91.53(8) . .
O5 Cd2 C8 91.95(8) . .
O6 Cd2 C8 106.41(8) . .
O4 Cd2 C8 28.36(8) . .
O1 Cd2 C8 169.70(8) . .
O3 Cd2 C8 27.58(8) . .
O2 Cd2 C8 118.71(8) . .
C1 O1 Cd2 94.62(16) . .
C1 O2 Cd2 90.20(15) . .
C8 O3 Cd2 90.46(16) . .
C8 O4 Cd2 91.87(17) . .
Cd2 O5 H5OA 120(3) . .
Cd2 O5 H5OB 113(3) . .
H5OA O5 H5OB 100(4) . .
Cd2 O6 H6OA 127(3) . .
Cd2 O6 H6OB 116(2) . .
H6OA O6 H6OB 108.9(17) . .
Cd2 O7 H7OA 123(3) . .
Cd2 O7 H7OB 121(3) . .
H7OA O7 H7OB 108.9(17) . .
O1 C1 O2 120.7(2) . .
O1 C1 C2 119.7(2) . .
O2 C1 C2 119.6(2) . .
C3 C2 C7 119.5(3) . .
C3 C2 C1 120.4(3) . .
C7 C2 C1 120.1(3) . .
C4 C3 C2 120.1(3) . .
C4 C3 H3 120.0 . .
C2 C3 H3 120.0 . .
C5 C4 C3 120.4(3) . .
C5 C4 H4 119.8 . .
C3 C4 H4 119.8 . .
C4 C5 C6 119.8(3) . .
C4 C5 H5 120.1 . .
C6 C5 H5 120.1 . .
C5 C6 C7 120.0(3) . .
C5 C6 H6 120.0 . .
C7 C6 H6 120.0 . .
C2 C7 C6 120.1(3) . .
C2 C7 H7 119.9 . .
C6 C7 H7 119.9 . .
O3 C8 O4 121.7(3) . .
O3 C8 C9 119.8(2) . .
O4 C8 C9 118.4(3) . .
O3 C8 Cd2 61.96(14) . .
O4 C8 Cd2 59.77(14) . .
C9 C8 Cd2 177.8(2) . .
C10 C9 C14 119.5(3) . .
C10 C9 C8 121.0(3) . .
C14 C9 C8 119.5(3) . .
C9 C10 C11 120.6(3) . .
C9 C10 H10 119.7 . .
C11 C10 H10 119.7 . .
C12 C11 C10 119.5(3) . .
C12 C11 H11 120.2 . .
C10 C11 H11 120.2 . .
C13 C12 C11 120.2(3) . .
C13 C12 H12 119.9 . .
C11 C12 H12 119.9 . .
C14 C13 C12 120.0(3) . .
C14 C13 H13 120.0 . .
C12 C13 H13 120.0 . .
C13 C14 C9 120.2(3) . .
C13 C14 H14 119.9 . .
C9 C14 H14 119.9 . .

loop_
_geom_bond_atom_site_label_1
_geom_bond_atom_site_label_2
_geom_bond_distance
_geom_bond_site_symmetry_2
Cd2 O7 2.257(2) .
Cd2 O5 2.277(2) .
Cd2 O6 2.323(2) .
Cd2 O4 2.334(2) .
Cd2 O1 2.3741(19) .
Cd2 O3 2.383(2) .
Cd2 O2 2.4670(19) .
Cd2 C8 2.700(3) .
O1 C1 1.265(3) .
O2 C1 1.270(3) .
O3 C8 1.250(4) .
O4 C8 1.283(3) .
O5 H5OA 0.83(4) .
O5 H5OB 0.77(4) .
O6 H6OA 0.801(10) .
O6 H6OB 0.797(10) .
O7 H7OA 0.800(10) .
O7 H7OB 0.798(10) .
C1 C2 1.497(4) .
C2 C3 1.392(4) .
C2 C7 1.393(4) .
C3 C4 1.388(4) .
C3 H3 0.9300 .
C4 C5 1.385(5) .
C4 H4 0.9300 .
C5 C6 1.386(5) .
C5 H5 0.9300 .
C6 C7 1.395(4) .
C6 H6 0.9300 .
C7 H7 0.9300 .
C8 C9 1.500(4) .
C9 C10 1.388(4) .
C9 C14 1.396(4) .
C10 C11 1.392(4) .
C10 H10 0.9300 .
C11 C12 1.391(5) .
C11 H11 0.9300 .
C12 C13 1.390(5) .
C12 H12 0.9300 .
C13 C14 1.386(4) .
C13 H13 0.9300 .
C14 H14 0.9300 .

loop_
_geom_torsion_atom_site_label_1
_geom_torsion_atom_site_label_2
_geom_torsion_atom_site_label_3
_geom_torsion_atom_site_label_4
_geom_torsion
_geom_torsion_site_symmetry_1
_geom_torsion_site_symmetry_2
_geom_torsion_site_symmetry_3
_geom_torsion_site_symmetry_4
Cd2 O1 C1 O2 -6.7(3) . . . .
Cd2 O1 C1 C2 171.9(2) . . . .
Cd2 O2 C1 O1 6.4(3) . . . .
Cd2 O2 C1 C2 -172.1(2) . . . .
O1 C1 C2 C3 -162.9(3) . . . .
O2 C1 C2 C3 15.7(4) . . . .
O1 C1 C2 C7 15.6(4) . . . .
O2 C1 C2 C7 -165.8(3) . . . .
C7 C2 C3 C4 -0.1(5) . . . .
C1 C2 C3 C4 178.3(3) . . . .
C2 C3 C4 C5 1.2(5) . . . .
C3 C4 C5 C6 -0.8(5) . . . .
C4 C5 C6 C7 -0.5(6) . . . .
C3 C2 C7 C6 -1.2(5) . . . .
C1 C2 C7 C6 -179.7(3) . . . .
C5 C6 C7 C2 1.5(5) . . . .
Cd2 O3 C8 O4 0.4(3) . . . .
Cd2 O3 C8 C9 -178.5(2) . . . .
Cd2 O4 C8 O3 -0.4(3) . . . .
Cd2 O4 C8 C9 178.5(2) . . . .
O3 C8 C9 C10 -179.0(3) . . . .
O4 C8 C9 C10 2.1(4) . . . .
O3 C8 C9 C14 1.4(4) . . . .
O4 C8 C9 C14 -177.5(3) . . . .
C14 C9 C10 C11 0.6(5) . . . .
C8 C9 C10 C11 -179.0(3) . . . .
C9 C10 C11 C12 -0.3(5) . . . .
C10 C11 C12 C13 -0.3(5) . . . .
C11 C12 C13 C14 0.6(6) . . . .
C12 C13 C14 C9 -0.4(5) . . . .
C10 C9 C14 C13 -0.2(5) . . . .
C8 C9 C14 C13 179.3(3) . . . .
